data_1008185
loop_
_publ_author_name
'Guillen, M'
'Bertaut, E F'
'Neel, M L'

_publ_section_title
;
Determination de la structure de La~2~ Ti O~5~ aux Rayons X et aux
neutrons.
;
_journal_coden_ASTM CHDCAQ
_journal_name_full
;
Comptes Rendus Hebdomadaires des Seances de l'Academie des Sciences,
Serie C, Sciences Chimiques (1966-)
;
_journal_page_first 962
_journal_page_last 965
_journal_volume 262
_journal_year 1966
_chemical_formula_structural 'LA2 TI O5'
_chemical_formula_sum 'La2 O5 Ti'
_chemical_name_systematic 'DILANTHANUM TITANIUM OXIDE'
_space_group_IT_number 62
_symmetry_cell_setting orthorhombic
_symmetry_Int_Tables_number 62
_symmetry_space_group_name_Hall '-P 2c 2n'
_symmetry_space_group_name_H-M 'P n a m'
_cell_angle_alpha 90
_cell_angle_beta 90
_cell_angle_gamma 90
_cell_formula_units_Z 4
_cell_length_a 10.97
_cell_length_b 11.37
_cell_length_c 3.93
_cell_volume 490.2
_refine_ls_R_factor_all 0.058
_cod_database_code 1008185

loop_
_symmetry_equiv_pos_as_xyz
x,y,z
1/2+x,1/2-y,1/2-z
-x,-y,1/2+z
1/2-x,1/2+y,-z
-x,-y,-z
1/2-x,1/2+y,1/2+z
x,y,1/2-z
1/2+x,1/2-y,z

loop_
_atom_site_label
_atom_site_type_symbol
_atom_site_symmetry_multiplicity
_atom_site_Wyckoff_symbol
_atom_site_fract_x
_atom_site_fract_y
_atom_site_fract_z
_atom_site_occupancy
_atom_site_attached_hydrogens
_atom_site_calc_flag
La1 La3+ 4 c 0.13579(46) 0.06190(49) 0.25 1. 0 d
La2 La3+ 4 c 0.40472(44) 0.21579(47) 0.75 1. 0 d
Ti1 Ti4+ 4 c 0.19282(89) 0.37055(99) 0.25 1. 0 d
O1 O2- 4 c 0.00810(86) 0.10414(90) 0.75 1. 0 d
O2 O2- 4 c 0.27380(84) 0.03649(96) 0.75 1. 0 d
O3 O2- 4 c 0.23797(84) 0.37438(95) 0.75 1. 0 d
O4 O2- 4 c 0.28038(64) 0.23319(77) 0.25 1. 0 d
O5 O2- 4 c 0.03950(84) 0.33006(73) 0.25 1. 0 d

loop_
_atom_type_symbol
_atom_type_oxidation_number
La3+ 3.000
Ti4+ 4.000
O2- -2.000

_cod_duplicate_entry 1008155
